data_4001474
loop_
_publ_author_name
'Mozharivskyj, Yurij'
'Janssen, Yuri'
'Harringa, Joel L.'
'Kracher, Alfred'
'Tsokol, Alexandra O.'
'Miller, Gordon J.'

_publ_section_title
;
 Zn13Sb10:&#x00A0; A Structural and Landau Theoretical Analysis of Its
 Phase Transitions
;
_journal_issue 3
_journal_name_full 'Chemistry of Materials'
_journal_page_first 822
_journal_paper_doi 10.1021/cm0515505
_journal_volume 18
_journal_year 2006
_chemical_formula_sum 'Sb5 Zn5.92'
_chemical_formula_weight 995.52
_chemical_name_systematic
; 
 ? 
;
_space_group_IT_number 167
_symmetry_cell_setting hexagonal
_symmetry_space_group_name_Hall '-R 3 2"c'
_symmetry_space_group_name_H-M 'R -3 c :H'
_atom_sites_solution_hydrogens geom
_atom_sites_solution_primary direct
_atom_sites_solution_secondary difmap
_audit_creation_method SHELXL-97
_cell_angle_alpha 90.00
_cell_angle_beta 90.00
_cell_angle_gamma 120.00
_cell_formula_units_Z 6
_cell_length_a 12.2392(4)
_cell_length_b 12.2392(4)
_cell_length_c 12.4357(9)
_cell_measurement_temperature 293(2)
_cell_measurement_theta_max 28.28
_cell_measurement_theta_min 3.33
_cell_volume 1613.27(14)
_computing_cell_refinement SAINT
_computing_data_collection SMART
_computing_data_reduction SAINT
_computing_molecular_graphics SHELXTL
_computing_publication_material SHELXTL
_computing_structure_refinement 'SHELXL-97 (Sheldrick, 1997)'
_computing_structure_solution 'SHELXS-97 (Sheldrick, 1990)'
_diffrn_ambient_temperature 293(2)
_diffrn_detector_area_resol_mean 512
_diffrn_measured_fraction_theta_full 0.963
_diffrn_measured_fraction_theta_max 0.963
_diffrn_measurement_device_type 'SMART APEX CCD'
_diffrn_measurement_method 'omega scan'
_diffrn_radiation_monochromator graphite
_diffrn_radiation_source 'fine-focus sealed tube'
_diffrn_radiation_type MoK\a
_diffrn_radiation_wavelength 0.71073
_diffrn_reflns_av_R_equivalents 0.0259
_diffrn_reflns_av_sigmaI/netI 0.0133
_diffrn_reflns_limit_h_max 16
_diffrn_reflns_limit_h_min -16
_diffrn_reflns_limit_k_max 15
_diffrn_reflns_limit_k_min -16
_diffrn_reflns_limit_l_max 16
_diffrn_reflns_limit_l_min -16
_diffrn_reflns_number 4171
_diffrn_reflns_theta_full 28.28
_diffrn_reflns_theta_max 28.28
_diffrn_reflns_theta_min 3.33
_exptl_absorpt_coefficient_mu 25.205
_exptl_absorpt_correction_type empirical
_exptl_absorpt_process_details SADABS
_exptl_crystal_colour metallic
_exptl_crystal_density_diffrn 6.148
_exptl_crystal_density_method 'not measured'
_exptl_crystal_F_000 2595
_exptl_crystal_size_max 0.065
_exptl_crystal_size_mid 0.045
_exptl_crystal_size_min 0.030
_refine_diff_density_max 1.286
_refine_diff_density_min -0.897
_refine_diff_density_rms 0.217
_refine_ls_extinction_coef 0.00036(5)
_refine_ls_extinction_expression Fc^*^=kFc[1+0.001xFc^2^\l^3^/sin(2\q)]^-1/4^
_refine_ls_extinction_method SHELXL
_refine_ls_goodness_of_fit_ref 1.122
_refine_ls_hydrogen_treatment mixed
_refine_ls_matrix_type full
_refine_ls_number_parameters 35
_refine_ls_number_reflns 438
_refine_ls_number_restraints 0
_refine_ls_restrained_S_all 1.122
_refine_ls_R_factor_all 0.0238
_refine_ls_R_factor_gt 0.0228
_refine_ls_shift/su_max 0.007
_refine_ls_shift/su_mean 0.001
_refine_ls_structure_factor_coef Fsqd
_refine_ls_weighting_details 'calc w=1/[\s^2^(Fo^2^)+(0.0258P)^2^+45.2671P] where P=(Fo^2^+2Fc^2^)/3'
_refine_ls_weighting_scheme calc
_refine_ls_wR_factor_gt 0.0543
_refine_ls_wR_factor_ref 0.0548
_reflns_number_gt 422
_reflns_number_total 438
_reflns_threshold_expression >2sigma(I)
_cod_data_source_file cm0515505si20050715_064554.cif
_cod_data_source_block r3bc
_cod_depositor_comments
;
The following automatic conversions were performed:

'_symmetry_cell_setting' value 'Hexagonal' changed to 'hexagonal'
according to /home/saulius/struct/CIF-dictionaries/cif_core.dic
dictionary named 'cif_core.dic' version 2.4.1 from 2010-06-29.

Automatic conversion script
Id: cif_fix_values 1715 2011-07-08 13:25:40Z adriana 
;
_cod_original_sg_symbol_H-M R-3c
_cod_database_code 4001474

loop_
_symmetry_equiv_pos_as_xyz
'x, y, z'
'-y, x-y, z'
'-x+y, -x, z'
'y, x, -z+1/2'
'x-y, -y, -z+1/2'
'-x, -x+y, -z+1/2'
'x+2/3, y+1/3, z+1/3'
'-y+2/3, x-y+1/3, z+1/3'
'-x+y+2/3, -x+1/3, z+1/3'
'y+2/3, x+1/3, -z+5/6'
'x-y+2/3, -y+1/3, -z+5/6'
'-x+2/3, -x+y+1/3, -z+5/6'
'x+1/3, y+2/3, z+2/3'
'-y+1/3, x-y+2/3, z+2/3'
'-x+y+1/3, -x+2/3, z+2/3'
'y+1/3, x+2/3, -z+7/6'
'x-y+1/3, -y+2/3, -z+7/6'
'-x+1/3, -x+y+2/3, -z+7/6'
'-x, -y, -z'
'y, -x+y, -z'
'x-y, x, -z'
'-y, -x, z-1/2'
'-x+y, y, z-1/2'
'x, x-y, z-1/2'
'-x+2/3, -y+1/3, -z+1/3'
'y+2/3, -x+y+1/3, -z+1/3'
'x-y+2/3, x+1/3, -z+1/3'
'-y+2/3, -x+1/3, z-1/6'
'-x+y+2/3, y+1/3, z-1/6'
'x+2/3, x-y+1/3, z-1/6'
'-x+1/3, -y+2/3, -z+2/3'
'y+1/3, -x+y+2/3, -z+2/3'
'x-y+1/3, x+2/3, -z+2/3'
'-y+1/3, -x+2/3, z+1/6'
'-x+y+1/3, y+2/3, z+1/6'
'x+1/3, x-y+2/3, z+1/6'

loop_
_atom_site_label
_atom_site_type_symbol
_atom_site_fract_x
_atom_site_fract_y
_atom_site_fract_z
_atom_site_U_iso_or_equiv
_atom_site_adp_type
_atom_site_occupancy
_atom_site_symmetry_multiplicity
_atom_site_calc_flag
_atom_site_refinement_flags
Zn Zn 0.24413(8) 0.07926(8) 0.09657(7) 0.0265(3) Uani 0.907(5) 1 d P
Zn1 Zn 0.074(3) 0.250(3) 0.095(2) 0.023(10) Uiso 0.025(4) 1 d P
Zn2 Zn 0.202(3) 0.094(3) 0.025(2) 0.041(12) Uiso 0.032(6) 1 d P
Zn3 Zn 0.236(4) 0.130(4) 0.234(3) 0.032(15) Uiso 0.022(5) 1 d P
Sb1 Sb 0.35588(4) 0.0000 0.2500 0.0168(2) Uani 1 2 d S
Sb2 Sb 0.0000 0.0000 0.13644(5) 0.0162(2) Uani 1 3 d S

loop_
_atom_site_aniso_label
_atom_site_aniso_U_11
_atom_site_aniso_U_22
_atom_site_aniso_U_33
_atom_site_aniso_U_23
_atom_site_aniso_U_13
_atom_site_aniso_U_12
Zn 0.0240(5) 0.0285(5) 0.0299(5) -0.0029(3) 0.0003(3) 0.0153(4)
Sb1 0.0200(3) 0.0147(3) 0.0138(3) -0.00095(17) -0.00048(8) 0.00734(14)
Sb2 0.0189(3) 0.0189(3) 0.0110(3) 0.000 0.000 0.00944(13)

loop_
_atom_type_symbol
_atom_type_description
_atom_type_scat_dispersion_real
_atom_type_scat_dispersion_imag
_atom_type_scat_source
Zn Zn 0.2839 1.4301 'International Tables Vol C Tables 4.2.6.8 and 6.1.1.4'
Sb Sb -0.5866 1.5461 'International Tables Vol C Tables 4.2.6.8 and 6.1.1.4'

loop_
_geom_angle_atom_site_label_1
_geom_angle_atom_site_label_2
_geom_angle_atom_site_label_3
_geom_angle
_geom_angle_site_symmetry_1
_geom_angle_site_symmetry_3
Zn2 Zn Zn1 99.4(19) . 3
Zn2 Zn Zn3 126(2) . .
Zn1 Zn Zn3 108.7(16) 3 .
Zn2 Zn Zn3 110(2) . 25
Zn1 Zn Zn3 127.2(15) 3 25
Zn3 Zn Zn3 87.7(17) . 25
Zn2 Zn Zn2 58.7(18) . 20
Zn1 Zn Zn2 40.9(12) 3 20
Zn3 Zn Zn2 135.1(14) . 20
Zn3 Zn Zn2 135.6(13) 25 20
Zn2 Zn Zn1 25.9(18) . 20
Zn1 Zn Zn1 112.7(11) 3 20
Zn3 Zn Zn1 132.9(14) . 20
Zn3 Zn Zn1 84.9(13) 25 20
Zn2 Zn Zn1 73.6(9) 20 20
Zn2 Zn Sb2 70.8(16) . .
Zn1 Zn Sb2 75.5(10) 3 .
Zn3 Zn Sb2 73.4(12) . .
Zn3 Zn Sb2 154.9(11) 25 .
Zn2 Zn Sb2 67.6(7) 20 .
Zn1 Zn Sb2 96.0(6) 20 .
Zn2 Zn Sb1 70.0(16) . 14_544
Zn1 Zn Sb1 74.6(10) 3 14_544
Zn3 Zn Sb1 160.8(12) . 14_544
Zn3 Zn Sb1 76.1(11) 25 14_544
Zn2 Zn Sb1 59.5(7) 20 14_544
Zn1 Zn Sb1 56.7(6) 20 14_544
Sb2 Zn Sb1 125.03(3) . 14_544
Zn2 Zn Zn 130.0(16) . 25
Zn1 Zn Zn 130.5(10) 3 25
Zn3 Zn Zn 46.3(12) . 25
Zn3 Zn Zn 41.3(11) 25 25
Zn2 Zn Zn 170.2(7) 20 25
Zn1 Zn Zn 112.7(6) 20 25
Sb2 Zn Zn 117.81(4) . 25
Sb1 Zn Zn 116.77(4) 14_544 25
Zn2 Zn Sb1 166.7(16) . .
Zn1 Zn Sb1 70.6(10) 3 .
Zn3 Zn Sb1 66.4(12) . .
Zn3 Zn Sb1 71.5(11) 25 .
Zn2 Zn Sb1 110.4(7) 20 .
Zn1 Zn Sb1 149.7(6) 20 .
Sb2 Zn Sb1 113.48(3) . .
Sb1 Zn Sb1 98.30(3) 14_544 .
Zn Zn Sb1 60.34(3) 25 .
Zn2 Zn Sb1 70.6(16) . 25
Zn1 Zn Sb1 167.5(10) 3 25
Zn3 Zn Sb1 73.4(12) . 25
Zn3 Zn Sb1 64.6(11) 25 25
Zn2 Zn Sb1 129.1(7) 20 25
Zn1 Zn Sb1 61.4(6) 20 25
Sb2 Zn Sb1 93.77(3) . 25
Sb1 Zn Sb1 107.66(3) 14_544 25
Zn Zn Sb1 60.04(3) 25 25
Sb1 Zn Sb1 120.38(3) . 25
Zn2 Zn Zn1 109.9(17) . 18_544
Zn1 Zn Zn1 29.8(11) 3 18_544
Zn3 Zn Zn1 117.3(13) . 18_544
Zn3 Zn Zn1 97.8(12) 25 18_544
Zn2 Zn Zn1 56.5(9) 20 18_544
Zn1 Zn Zn1 109.8(10) 20 18_544
Sb2 Zn Zn1 105.3(5) . 18_544
Sb1 Zn Zn1 56.4(5) 14_544 18_544
Zn Zn Zn1 113.7(5) 25 18_544
Sb1 Zn Zn1 57.1(5) . 18_544
Sb1 Zn Zn1 160.1(5) 25 18_544
Zn Zn1 Zn2 101.0(18) 2 21
Zn Zn1 Zn1 123.3(10) 2 17_554
Zn2 Zn1 Zn1 99(2) 21 17_554
Zn Zn1 Zn2 30.7(9) 2 2
Zn2 Zn1 Zn2 70.4(17) 21 2
Zn1 Zn1 Zn2 130(2) 17_554 2
Zn Zn1 Zn3 103.4(17) 2 4
Zn2 Zn1 Zn3 131(2) 21 4
Zn1 Zn1 Zn3 102(2) 17_554 4
Zn2 Zn1 Zn3 122.0(18) 2 4
Zn Zn1 Sb1 166.5(17) 2 25
Zn2 Zn1 Sb1 70.8(14) 21 25
Zn1 Zn1 Sb1 69.4(7) 17_554 25
Zn2 Zn1 Sb1 138.9(16) 2 25
Zn3 Zn1 Sb1 75.9(13) 4 25
Zn Zn1 Zn 111.2(13) 2 21
Zn2 Zn1 Zn 15.9(11) 21 21
Zn1 Zn1 Zn 83.2(17) 17_554 21
Zn2 Zn1 Zn 81.9(13) 2 21
Zn3 Zn1 Zn 134.2(16) 4 21
Sb1 Zn1 Zn 63.4(7) 25 21
Zn Zn1 Zn2 133.2(17) 2 34
Zn2 Zn1 Zn2 122.3(19) 21 34
Zn1 Zn1 Zn2 39.6(14) 17_554 34
Zn2 Zn1 Zn2 161.0(17) 2 34
Zn3 Zn1 Zn2 62.6(14) 4 34
Sb1 Zn1 Zn2 58.8(9) 25 34
Zn Zn1 Zn2 108.2(12) 21 34
Zn Zn1 Sb1 75.0(10) 2 2
Zn2 Zn1 Sb1 165.6(19) 21 2
Zn1 Zn1 Sb1 72.8(14) 17_554 2
Zn2 Zn1 Sb1 105.4(14) 2 2
Zn3 Zn1 Sb1 63.4(12) 4 2
Sb1 Zn1 Sb1 115.5(10) 25 2
Zn Zn1 Sb1 153.7(12) 21 2
Zn2 Zn1 Sb1 58.6(9) 34 2
Zn Zn1 Sb2 69.8(10) 2 .
Zn2 Zn1 Sb2 77.6(15) 21 .
Zn1 Zn1 Sb2 166.8(7) 17_554 .
Zn2 Zn1 Sb2 61.2(11) 2 .
Zn3 Zn1 Sb2 71.7(12) 4 .
Sb1 Zn1 Sb2 97.6(9) 25 .
Zn Zn1 Sb2 92.8(9) 21 .
Zn2 Zn1 Sb2 132.1(13) 34 .
Sb1 Zn1 Sb2 112.9(10) 2 .
Zn Zn1 Sb1 71.0(10) 2 15_554
Zn2 Zn1 Sb1 67.2(13) 21 15_554
Zn1 Zn1 Sb1 69.3(14) 17_554 15_554
Zn2 Zn1 Sb1 61.6(11) 2 15_554
Zn3 Zn1 Sb1 162.0(16) 4 15_554
Sb1 Zn1 Sb1 113.5(10) 25 15_554
Zn Zn1 Sb1 62.1(6) 21 15_554
Zn2 Zn1 Sb1 108.1(12) 34 15_554
Sb1 Zn1 Sb1 98.6(9) 2 15_554
Sb2 Zn1 Sb1 119.8(10) . 15_554
Zn Zn1 Zn3 38.1(10) 2 2
Zn2 Zn1 Zn3 127.2(19) 21 2
Zn1 Zn1 Zn3 129.0(17) 17_554 2
Zn2 Zn1 Zn3 62.7(13) 2 2
Zn3 Zn1 Zn3 65.3(17) 4 2
Sb1 Zn1 Zn3 139.4(14) 25 2
Zn Zn1 Zn3 142.2(14) 21 2
Zn2 Zn1 Zn3 109.5(15) 34 2
Sb1 Zn1 Zn3 57.2(10) 2 2
Sb2 Zn1 Zn3 59.8(10) . 2
Sb1 Zn1 Zn3 107.1(12) 15_554 2
Zn Zn2 Zn1 138(3) . 20
Zn Zn2 Zn1 49.9(15) . 3
Zn1 Zn2 Zn1 140(2) 20 3
Zn Zn2 Zn2 97(2) . 20
Zn1 Zn2 Zn2 104(2) 20 20
Zn1 Zn2 Zn2 46.9(14) 3 20
Zn Zn2 Zn2 139(3) . 21
Zn1 Zn2 Zn2 63(2) 20 21
Zn1 Zn2 Zn2 145.6(15) 3 21
Zn2 Zn2 Zn2 112.4(13) 20 21
Zn Zn2 Sb2 85.4(17) . .
Zn1 Zn2 Sb2 134.7(19) 20 .
Zn1 Zn2 Sb2 72.5(12) 3 .
Zn2 Zn2 Sb2 75.6(8) 20 .
Zn2 Zn2 Sb2 75.6(8) 21 .
Zn Zn2 Sb1 86.5(17) . 14_544
Zn1 Zn2 Sb1 69.7(13) 20 14_544
Zn1 Zn2 Sb1 72.3(12) 3 14_544
Zn2 Zn2 Sb1 66.5(14) 20 14_544
Zn2 Zn2 Sb1 130(2) 21 14_544
Sb2 Zn2 Sb1 139.8(13) . 14_544
Zn Zn2 Zn 149(2) . 21
Zn1 Zn2 Zn 38.1(11) 20 21
Zn1 Zn2 Zn 160.1(17) 3 21
Zn2 Zn2 Zn 113.9(15) 20 21
Zn2 Zn2 Zn 24.6(11) 21 21
Sb2 Zn2 Zn 99.5(11) . 21
Sb1 Zn2 Zn 107.1(11) 14_544 21
Zn Zn2 Zn3 46.6(16) . 25
Zn1 Zn2 Zn3 92.2(18) 20 25
Zn1 Zn2 Zn3 87.4(16) 3 25
Zn2 Zn2 Zn3 124.1(17) 20 25
Zn2 Zn2 Zn3 122.4(17) 21 25
Sb2 Zn2 Zn3 126.3(15) . 25
Sb1 Zn2 Zn3 70.3(12) 14_544 25
Zn Zn2 Zn3 111.5(14) 21 25
Zn Zn2 Zn3 34.2(14) . .
Zn1 Zn2 Zn3 141(2) 20 .
Zn1 Zn2 Zn3 72.1(15) 3 .
Zn2 Zn2 Zn3 115(2) 20 .
Zn2 Zn2 Zn3 105.4(19) 21 .
Sb2 Zn2 Zn3 65.1(11) . .
Sb1 Zn2 Zn3 120.0(14) 14_544 .
Zn Zn2 Zn3 121.9(15) 21 .
Zn3 Zn2 Zn3 61.4(16) 25 .
Zn Zn2 Sb1 86.6(17) . 25
Zn1 Zn2 Sb1 75.8(15) 20 25
Zn1 Zn2 Sb1 135.9(16) 3 25
Zn2 Zn2 Sb1 175.0(13) 20 25
Zn2 Zn2 Sb1 62.9(13) 21 25
Sb2 Zn2 Sb1 101.0(10) . 25
Sb1 Zn2 Sb1 117.7(12) 14_544 25
Zn Zn2 Sb1 62.8(7) 21 25
Zn3 Zn2 Sb1 60.9(11) 25 25
Zn3 Zn2 Sb1 66.0(11) . 25
Zn Zn2 Zn1 97.0(19) . 28
Zn1 Zn2 Zn1 41.3(16) 20 28
Zn1 Zn2 Zn1 122.3(14) 3 28
Zn2 Zn2 Zn1 121.6(19) 20 28
Zn2 Zn2 Zn1 91.6(17) 21 28
Sb2 Zn2 Zn1 162.0(15) . 28
Sb1 Zn2 Zn1 58.1(9) 14_544 28
Zn Zn2 Zn1 69.7(10) 21 28
Zn3 Zn2 Zn1 51.0(12) 25 28
Zn3 Zn2 Zn1 107.7(15) . 28
Sb1 Zn2 Zn1 61.6(9) 25 28
Zn Zn3 Zn 92.3(17) . 25
Zn Zn3 Zn1 138(2) . 4
Zn Zn3 Zn1 89.1(16) 25 4
Zn Zn3 Zn3 120(3) . 4
Zn Zn3 Zn3 108.7(11) 25 4
Zn1 Zn3 Zn3 99(2) 4 4
Zn Zn3 Zn2 106.2(17) . 25
Zn Zn3 Zn2 23.1(8) 25 25
Zn1 Zn3 Zn2 66.4(14) 4 25
Zn3 Zn3 Zn2 114.7(16) 4 25
Zn Zn3 Zn2 19.4(8) . .
Zn Zn3 Zn2 99.9(17) 25 .
Zn1 Zn3 Zn2 155(2) 4 .
Zn3 Zn3 Zn2 100(2) 4 .
Zn2 Zn3 Zn2 118.6(16) 25 .
Zn Zn3 Sb1 74.3(13) . .
Zn Zn3 Sb1 72.2(11) 25 .
Zn1 Zn3 Sb1 66.6(12) 4 .
Zn3 Zn3 Sb1 166(3) 4 .
Zn2 Zn3 Sb1 60.4(11) 25 .
Zn2 Zn3 Sb1 93.7(14) . .
Zn Zn3 Zn3 48.9(13) . 25
Zn Zn3 Zn3 43.5(11) 25 25
Zn1 Zn3 Zn3 120(2) 4 25
Zn3 Zn3 Zn3 126(3) 4 25
Zn2 Zn3 Zn3 59.9(15) 25 25
Zn2 Zn3 Zn3 58.7(16) . 25
Sb1 Zn3 Zn3 65.4(15) . 25
Zn Zn3 Sb2 67.5(11) . .
Zn Zn3 Sb2 154.2(19) 25 .
Zn1 Zn3 Sb2 116.6(17) 4 .
Zn3 Zn3 Sb2 71.2(12) 4 .
Zn2 Zn3 Sb2 173.4(18) 25 .
Zn2 Zn3 Sb2 56.0(10) . .
Sb1 Zn3 Sb2 114.6(14) . .
Zn3 Zn3 Sb2 115(2) 25 .
Zn Zn3 Zn3 81.0(18) . 5
Zn Zn3 Zn3 130.1(12) 25 5
Zn1 Zn3 Zn3 66.8(17) 4 5
Zn3 Zn3 Zn3 117.5(10) 4 5
Zn2 Zn3 Zn3 113.1(14) 25 5
Zn2 Zn3 Zn3 90(2) . 5
Sb1 Zn3 Zn3 58.4(8) . 5
Zn3 Zn3 Zn3 112(2) 25 5
Sb2 Zn3 Zn3 64.7(11) . 5
Zn Zn3 Zn1 33.2(9) . 3
Zn Zn3 Zn1 112.1(17) 25 3
Zn1 Zn3 Zn1 109.7(17) 4 3
Zn3 Zn3 Zn1 129.8(19) 4 3
Zn2 Zn3 Zn1 114.4(16) 25 3
Zn2 Zn3 Zn1 45.2(11) . 3
Sb1 Zn3 Zn1 59.6(10) . 3
Zn3 Zn3 Zn1 73.0(17) 25 3
Sb2 Zn3 Zn1 59.3(10) . 3
Zn3 Zn3 Zn1 47.8(13) 5 3
Zn Zn3 Sb1 68.9(12) . 25
Zn Zn3 Sb1 67.0(11) 25 25
Zn1 Zn3 Sb1 146.4(18) 4 25
Zn3 Zn3 Sb1 69.3(15) 4 25
Zn2 Zn3 Sb1 89.5(13) 25 25
Zn2 Zn3 Sb1 57.2(11) . 25
Sb1 Zn3 Sb1 122.5(14) . 25
Zn3 Zn3 Sb1 57.1(14) 25 25
Sb2 Zn3 Sb1 90.0(11) . 25
Zn3 Zn3 Sb1 147(2) 5 25
Zn1 Zn3 Sb1 101.3(14) 3 25
Zn1 Sb1 Zn1 41.1(13) 25 35_545
Zn1 Sb1 Zn2 39.5(9) 25 9
Zn1 Sb1 Zn2 63.1(9) 35_545 9
Zn1 Sb1 Zn2 63.1(9) 25 16_544
Zn1 Sb1 Zn2 39.5(9) 35_545 16_544
Zn2 Sb1 Zn2 98.4(14) 9 16_544
Zn1 Sb1 Zn2 111.3(9) 25 35_545
Zn1 Sb1 Zn2 74.2(9) 35_545 35_545
Zn2 Sb1 Zn2 134.3(7) 9 35_545
Zn2 Sb1 Zn2 50.6(11) 16_544 35_545
Zn1 Sb1 Zn2 74.2(9) 25 25
Zn1 Sb1 Zn2 111.3(9) 35_545 25
Zn2 Sb1 Zn2 50.6(11) 9 25
Zn2 Sb1 Zn2 134.3(7) 16_544 25
Zn2 Sb1 Zn2 174.4(13) 35_545 25
Zn1 Sb1 Zn3 168.9(11) 25 5
Zn1 Sb1 Zn3 127.8(11) 35_545 5
Zn2 Sb1 Zn3 143.1(11) 9 5
Zn2 Sb1 Zn3 108.3(11) 16_544 5
Zn2 Sb1 Zn3 58.7(10) 35_545 5
Zn2 Sb1 Zn3 115.9(11) 25 5
Zn1 Sb1 Zn3 127.8(11) 25 .
Zn1 Sb1 Zn3 168.9(11) 35_545 .
Zn2 Sb1 Zn3 108.3(11) 9 .
Zn2 Sb1 Zn3 143.1(11) 16_544 .
Zn2 Sb1 Zn3 115.9(11) 35_545 .
Zn2 Sb1 Zn3 58.7(10) 25 .
Zn3 Sb1 Zn3 63.3(17) 5 .
Zn1 Sb1 Zn1 131.5(5) 25 3
Zn1 Sb1 Zn1 122.7(8) 35_545 3
Zn2 Sb1 Zn1 161.9(9) 9 3
Zn2 Sb1 Zn1 83.7(9) 16_544 3
Zn2 Sb1 Zn1 59.9(9) 35_545 3
Zn2 Sb1 Zn1 116.1(9) 25 3
Zn3 Sb1 Zn1 50.0(11) 5 3
Zn3 Sb1 Zn1 63.2(10) . 3
Zn1 Sb1 Zn1 122.7(8) 25 4
Zn1 Sb1 Zn1 131.5(5) 35_545 4
Zn2 Sb1 Zn1 83.7(9) 9 4
Zn2 Sb1 Zn1 161.9(9) 16_544 4
Zn2 Sb1 Zn1 116.1(9) 35_545 4
Zn2 Sb1 Zn1 59.9(9) 25 4
Zn3 Sb1 Zn1 63.2(10) 5 4
Zn3 Sb1 Zn1 50.0(11) . 4
Zn1 Sb1 Zn1 100.0(12) 3 4
Zn1 Sb1 Zn 59.9(6) 25 9
Zn1 Sb1 Zn 69.5(6) 35_545 9
Zn2 Sb1 Zn 23.4(7) 9 9
Zn2 Sb1 Zn 108.8(7) 16_544 9
Zn2 Sb1 Zn 125.4(7) 35_545 9
Zn2 Sb1 Zn 57.7(7) 25 9
Zn3 Sb1 Zn 120.3(9) 5 9
Zn3 Sb1 Zn 105.6(8) . 9
Zn1 Sb1 Zn 167.0(6) 3 9
Zn1 Sb1 Zn 67.0(6) 4 9
Zn1 Sb1 Zn 69.5(6) 25 16_544
Zn1 Sb1 Zn 59.9(6) 35_545 16_544
Zn2 Sb1 Zn 108.8(7) 9 16_544
Zn2 Sb1 Zn 23.4(7) 16_544 16_544
Zn2 Sb1 Zn 57.7(7) 35_545 16_544
Zn2 Sb1 Zn 125.4(7) 25 16_544
Zn3 Sb1 Zn 105.6(8) 5 16_544
Zn3 Sb1 Zn 120.3(9) . 16_544
Zn1 Sb1 Zn 67.0(6) 3 16_544
Zn1 Sb1 Zn 167.0(6) 4 16_544
Zn Sb1 Zn 125.90(4) 9 16_544
Zn2 Sb2 Zn2 93.3(9) 3 2
Zn2 Sb2 Zn2 93.3(9) 3 .
Zn2 Sb2 Zn2 93.3(9) 2 .
Zn2 Sb2 Zn 23.8(7) 3 3
Zn2 Sb2 Zn 101.2(7) 2 3
Zn2 Sb2 Zn 114.9(7) . 3
Zn2 Sb2 Zn 101.2(7) 3 .
Zn2 Sb2 Zn 114.9(7) 2 .
Zn2 Sb2 Zn 23.8(7) . .
Zn Sb2 Zn 116.674(13) 3 .
Zn2 Sb2 Zn 114.9(7) 3 2
Zn2 Sb2 Zn 23.8(7) 2 2
Zn2 Sb2 Zn 101.2(7) . 2
Zn Sb2 Zn 116.674(13) 3 2
Zn Sb2 Zn 116.674(13) . 2
Zn2 Sb2 Zn1 46.3(9) 3 2
Zn2 Sb2 Zn1 72.1(9) 2 2
Zn2 Sb2 Zn1 133.8(9) . 2
Zn Sb2 Zn1 34.7(6) 3 2
Zn Sb2 Zn1 147.4(6) . 2
Zn Sb2 Zn1 82.9(6) 2 2
Zn2 Sb2 Zn1 133.8(9) 3 .
Zn2 Sb2 Zn1 46.3(9) 2 .
Zn2 Sb2 Zn1 72.1(9) . .
Zn Sb2 Zn1 147.4(6) 3 .
Zn Sb2 Zn1 82.9(6) . .
Zn Sb2 Zn1 34.7(6) 2 .
Zn1 Sb2 Zn1 116.6(4) 2 .
Zn2 Sb2 Zn1 72.1(9) 3 3
Zn2 Sb2 Zn1 133.8(9) 2 3
Zn2 Sb2 Zn1 46.3(9) . 3
Zn Sb2 Zn1 82.9(6) 3 3
Zn Sb2 Zn1 34.7(6) . 3
Zn Sb2 Zn1 147.4(6) 2 3
Zn1 Sb2 Zn1 116.6(4) 2 3
Zn1 Sb2 Zn1 116.6(4) . 3
Zn2 Sb2 Zn3 132.6(11) 3 .
Zn2 Sb2 Zn3 123.2(11) 2 .
Zn2 Sb2 Zn3 58.9(11) . .
Zn Sb2 Zn3 134.7(8) 3 .
Zn Sb2 Zn3 39.2(8) . .
Zn Sb2 Zn3 108.2(8) 2 .
Zn1 Sb2 Zn3 162.4(10) 2 .
Zn1 Sb2 Zn3 77.2(10) . .
Zn1 Sb2 Zn3 60.9(10) 3 .
Zn2 Sb2 Zn3 58.9(11) 3 3
Zn2 Sb2 Zn3 132.6(11) 2 3
Zn2 Sb2 Zn3 123.2(11) . 3
Zn Sb2 Zn3 39.2(8) 3 3
Zn Sb2 Zn3 108.2(8) . 3
Zn Sb2 Zn3 134.7(8) 2 3
Zn1 Sb2 Zn3 60.9(10) 2 3
Zn1 Sb2 Zn3 162.4(10) . 3
Zn1 Sb2 Zn3 77.2(10) 3 3
Zn3 Sb2 Zn3 102.5(10) . 3
Zn2 Sb2 Zn3 123.2(11) 3 2
Zn2 Sb2 Zn3 58.9(11) 2 2
Zn2 Sb2 Zn3 132.6(11) . 2
Zn Sb2 Zn3 108.2(8) 3 2
Zn Sb2 Zn3 134.7(8) . 2
Zn Sb2 Zn3 39.2(8) 2 2
Zn1 Sb2 Zn3 77.2(10) 2 2
Zn1 Sb2 Zn3 60.9(10) . 2
Zn1 Sb2 Zn3 162.4(10) 3 2
Zn3 Sb2 Zn3 102.5(10) . 2
Zn3 Sb2 Zn3 102.5(10) 3 2

loop_
_geom_bond_atom_site_label_1
_geom_bond_atom_site_label_2
_geom_bond_distance
_geom_bond_site_symmetry_2
Zn Zn2 1.09(3) .
Zn Zn1 1.63(3) 3
Zn Zn3 1.84(4) .
Zn Zn3 2.01(4) 25
Zn Zn2 2.59(3) 20
Zn Zn1 2.64(3) 20
Zn Sb2 2.6862(8) .
Zn Sb1 2.7272(9) 14_544
Zn Zn 2.7773(17) 25
Zn Sb1 2.7891(9) .
Zn Sb1 2.7974(9) 25
Zn Zn1 3.01(3) 18_544
Zn1 Zn 1.63(3) 2
Zn1 Zn2 1.73(4) 21
Zn1 Zn1 1.79(6) 17_554
Zn1 Zn2 2.10(4) 2
Zn1 Zn3 2.27(5) 4
Zn1 Sb1 2.55(3) 25
Zn1 Zn 2.64(3) 21
Zn1 Zn2 2.68(4) 34
Zn1 Sb1 2.72(3) 2
Zn1 Sb2 2.77(3) .
Zn1 Sb1 2.78(3) 15_554
Zn1 Zn3 2.82(5) 2
Zn2 Zn1 1.73(4) 20
Zn2 Zn1 2.10(4) 3
Zn2 Zn2 2.23(3) 20
Zn2 Zn2 2.23(3) 21
Zn2 Sb2 2.55(3) .
Zn2 Sb1 2.57(3) 14_544
Zn2 Zn 2.59(3) 21
Zn2 Zn3 2.60(5) 25
Zn2 Zn3 2.63(5) .
Zn2 Sb1 2.64(3) 25
Zn2 Zn1 2.68(4) 28
Zn3 Zn 2.01(4) 25
Zn3 Zn1 2.27(5) 4
Zn3 Zn3 2.29(8) 4
Zn3 Zn2 2.60(5) 25
Zn3 Sb1 2.65(4) .
Zn3 Zn3 2.67(8) 25
Zn3 Sb2 2.79(4) .
Zn3 Zn3 2.79(8) 5
Zn3 Zn1 2.82(5) 3
Zn3 Sb1 2.87(4) 25
Sb1 Zn1 2.55(3) 25
Sb1 Zn1 2.55(3) 35_545
Sb1 Zn2 2.57(3) 9
Sb1 Zn2 2.57(3) 16_544
Sb1 Zn2 2.64(3) 35_545
Sb1 Zn2 2.64(3) 25
Sb1 Zn3 2.65(4) 5
Sb1 Zn1 2.72(3) 3
Sb1 Zn1 2.72(3) 4
Sb1 Zn 2.7271(9) 9
Sb1 Zn 2.7272(9) 16_544
Sb2 Zn2 2.55(3) 3
Sb2 Zn2 2.55(3) 2
Sb2 Zn 2.6862(8) 3
Sb2 Zn 2.6862(8) 2
Sb2 Zn1 2.77(3) 2
Sb2 Zn1 2.77(3) 3
Sb2 Zn3 2.79(4) 3
Sb2 Zn3 2.79(4) 2
